data_4073385
loop_
_publ_author_name
'Nama, Devendrababu'
'Butti, Pietro'
'Pregosin, Paul S.'

_publ_section_title
;
 Conformational Changes and Anion&#x2212;Cation Interactions in
 Palladium-Cyclometalated BINAP and Chiraphos Cationic Complexes. A
 Structural Study via NMR and X-ray Methods
;
_journal_issue 20
_journal_name_full Organometallics
_journal_page_first 4942
_journal_paper_doi 10.1021/om700299b
_journal_volume 26
_journal_year 2007
_chemical_absolute_configuration rm
_chemical_formula_moiety 'C62 H49 Cl6 F3 N2 O5 P2 Pd S'
_chemical_formula_sum 'C62 H49 Cl6 F3 N2 O5 P2 Pd S'
_chemical_formula_weight 1372.13
_chemical_name_systematic
; 
 ? 
;
_space_group_IT_number 2
_symmetry_cell_setting triclinic
_symmetry_Int_Tables_number 2
_symmetry_space_group_name_Hall '-P 1'
_symmetry_space_group_name_H-M 'P -1'
_atom_sites_solution_hydrogens geom
_atom_sites_solution_primary direct
_atom_sites_solution_secondary difmap
_audit_creation_method SHELXL-97
_cell_angle_alpha 75.4480(10)
_cell_angle_beta 82.3430(10)
_cell_angle_gamma 85.9830(10)
_cell_formula_units_Z 2
_cell_length_a 13.2269(5)
_cell_length_b 14.3139(6)
_cell_length_c 16.4955(7)
_cell_measurement_temperature 200(2)
_cell_volume 2993.7(2)
_computing_cell_refinement 'Bruker SMART'
_computing_data_collection 'Bruker SMART'
_computing_data_reduction 'Bruker SAINT'
_computing_molecular_graphics 'Bruker SHELXTL'
_computing_publication_material 'Bruker SHELXTL'
_computing_structure_refinement 'SHELXL-97 (Sheldrick, 1997)'
_computing_structure_solution 'SHELXS-97 (Sheldrick, 1990)'
_diffrn_ambient_temperature 200(2)
_diffrn_measured_fraction_theta_full 0.995
_diffrn_measured_fraction_theta_max 0.995
_diffrn_measurement_device_type 'BRUKER APEX'
_diffrn_measurement_method '\w scans'
_diffrn_radiation_monochromator graphite
_diffrn_radiation_source 'fine-focus sealed tube'
_diffrn_radiation_type MoK\a
_diffrn_radiation_wavelength 0.71073
_diffrn_reflns_av_R_equivalents 0.0361
_diffrn_reflns_av_sigmaI/netI 0.0308
_diffrn_reflns_limit_h_max 17
_diffrn_reflns_limit_h_min -17
_diffrn_reflns_limit_k_max 19
_diffrn_reflns_limit_k_min -19
_diffrn_reflns_limit_l_max 22
_diffrn_reflns_limit_l_min -22
_diffrn_reflns_number 55615
_diffrn_reflns_theta_full 28.36
_diffrn_reflns_theta_max 28.36
_diffrn_reflns_theta_min 1.47
_exptl_absorpt_coefficient_mu 0.727
_exptl_absorpt_correction_T_max 0.8279
_exptl_absorpt_correction_T_min 0.6949
_exptl_absorpt_correction_type empirical
_exptl_absorpt_process_details 'Sadabs vers. 2.03'
_exptl_crystal_colour Yellow
_exptl_crystal_density_diffrn 1.522
_exptl_crystal_density_meas ?
_exptl_crystal_density_method 'not measured'
_exptl_crystal_description Cube
_exptl_crystal_F_000 1392
_exptl_crystal_size_max 0.54
_exptl_crystal_size_mid 0.28
_exptl_crystal_size_min 0.27
_refine_diff_density_max 1.785
_refine_diff_density_min -1.123
_refine_diff_density_rms 0.097
_refine_ls_extinction_method none
_refine_ls_goodness_of_fit_ref 1.040
_refine_ls_hydrogen_treatment riding
_refine_ls_matrix_type full
_refine_ls_number_parameters 739
_refine_ls_number_reflns 14874
_refine_ls_number_restraints 0
_refine_ls_restrained_S_all 1.040
_refine_ls_R_factor_all 0.0540
_refine_ls_R_factor_gt 0.0465
_refine_ls_shift/su_max 0.002
_refine_ls_shift/su_mean 0.000
_refine_ls_structure_factor_coef Fsqd
_refine_ls_weighting_details 'calc w=1/[\s^2^(Fo^2^)+(0.0743P)^2^+3.0984P] where P=(Fo^2^+2Fc^2^)/3'
_refine_ls_weighting_scheme calc
_refine_ls_wR_factor_gt 0.1241
_refine_ls_wR_factor_ref 0.1306
_reflns_number_gt 12999
_reflns_number_total 14874
_reflns_threshold_expression >2sigma(I)
_cod_data_source_file om700299b1.cif
_cod_data_source_block PD-CN-15
_cod_depositor_comments
;
The following automatic conversions were performed:

'_symmetry_cell_setting' value 'Triclinic' changed to 'triclinic'
according to /home/saulius/struct/CIF-dictionaries/cif_core.dic
dictionary named 'cif_core.dic' version 2.4.1 from 2010-06-29.

Automatic conversion script
Id: cif_fix_values 1715 2011-07-08 13:25:40Z adriana 

The following automatic conversions were performed:

'_exptl_crystal_density_meas' value 'not measured' was changed to '?'
- the value is perceived as not measured.

Automatic conversion script
Id: cif_fix_values 3008 2015-01-20 13:52:24Z robertas 
;
_cod_database_code 4073385

loop_
_symmetry_equiv_pos_as_xyz
'x, y, z'
'-x, -y, -z'

loop_
_atom_site_label
_atom_site_type_symbol
_atom_site_fract_x
_atom_site_fract_y
_atom_site_fract_z
_atom_site_U_iso_or_equiv
_atom_site_adp_type
_atom_site_occupancy
_atom_site_symmetry_multiplicity
_atom_site_calc_flag
_atom_site_refinement_flags
Pd1 Pd 0.848511(13) 0.727113(13) 0.670685(11) 0.02188(6) Uani 1 1 d .
P1 P 0.68781(5) 0.67091(4) 0.73943(4) 0.02215(12) Uani 1 1 d .
P2 P 0.92130(5) 0.67649(4) 0.79193(4) 0.02193(12) Uani 1 1 d .
S1 S 1.00291(7) 0.81607(6) 0.25120(5) 0.04397(18) Uani 1 1 d .
O1 O 0.9418(2) 0.8835(2) 0.28945(16) 0.0602(7) Uani 1 1 d .
O2 O 1.1013(2) 0.7987(2) 0.2785(2) 0.0727(9) Uani 1 1 d .
O3 O 1.0002(3) 0.8288(3) 0.16359(18) 0.0873(11) Uani 1 1 d .
O4 O 1.27083(18) 1.0003(2) 0.47018(17) 0.0561(7) Uani 1 1 d .
O5 O 1.19149(18) 0.99971(19) 0.36376(14) 0.0486(6) Uani 1 1 d .
N1 N 0.80883(16) 0.76197(17) 0.54502(13) 0.0273(4) Uani 1 1 d .
N2 N 1.19958(18) 0.97733(17) 0.43906(16) 0.0352(5) Uani 1 1 d .
C1 C 0.97167(18) 0.80868(18) 0.60897(15) 0.0247(5) Uani 1 1 d .
C2 C 1.0554(2) 0.83901(19) 0.63728(16) 0.0290(5) Uani 1 1 d .
H2B H 1.0621 0.8211 0.6959 0.035 Uiso 1 1 calc R
C3 C 1.1295(2) 0.8948(2) 0.58223(18) 0.0307(5) Uani 1 1 d .
H3B H 1.1863 0.9140 0.6029 0.037 Uiso 1 1 calc R
C4 C 1.11949(19) 0.92197(18) 0.49723(17) 0.0282(5) Uani 1 1 d .
C5 C 1.0359(2) 0.89918(19) 0.46512(16) 0.0285(5) Uani 1 1 d .
H5A H 1.0286 0.9202 0.4067 0.034 Uiso 1 1 calc R
C6 C 0.96229(19) 0.84384(19) 0.52239(15) 0.0255(5) Uani 1 1 d .
C7 C 0.8739(2) 0.81614(19) 0.49221(15) 0.0276(5) Uani 1 1 d .
H7A H 0.8640 0.8376 0.4344 0.033 Uiso 1 1 calc R
C8 C 0.7306(2) 0.7273(2) 0.50851(16) 0.0317(6) Uani 1 1 d .
C9 C 0.7191(2) 0.6289(2) 0.52597(19) 0.0384(6) Uani 1 1 d .
H9A H 0.7553 0.5864 0.5673 0.046 Uiso 1 1 calc R
C10 C 0.6545(3) 0.5925(3) 0.4829(2) 0.0492(8) Uani 1 1 d .
H10A H 0.6480 0.5246 0.4942 0.059 Uiso 1 1 calc R
C11 C 0.5992(3) 0.6532(3) 0.4235(2) 0.0531(9) Uani 1 1 d .
C12 C 0.6078(3) 0.7511(3) 0.4102(2) 0.0533(9) Uani 1 1 d .
H12A H 0.5682 0.7937 0.3716 0.064 Uiso 1 1 calc R
C13 C 0.6734(2) 0.7897(3) 0.4521(2) 0.0429(7) Uani 1 1 d .
H13A H 0.6786 0.8576 0.4420 0.051 Uiso 1 1 calc R
C14 C 0.5335(3) 0.6116(5) 0.3735(3) 0.0818(16) Uani 1 1 d .
H14A H 0.5004 0.6644 0.3346 0.123 Uiso 1 1 calc R
H14B H 0.4813 0.5721 0.4122 0.123 Uiso 1 1 calc R
H14C H 0.5764 0.5715 0.3414 0.123 Uiso 1 1 calc R
C15 C 0.71045(18) 0.64962(17) 0.91059(15) 0.0232(4) Uani 1 1 d .
C16 C 0.66411(18) 0.70287(17) 0.84204(15) 0.0228(4) Uani 1 1 d .
C17 C 0.6041(2) 0.78721(18) 0.84910(17) 0.0285(5) Uani 1 1 d .
H17A H 0.5705 0.8225 0.8027 0.034 Uiso 1 1 calc R
C18 C 0.5937(2) 0.81853(19) 0.92207(18) 0.0327(6) Uani 1 1 d .
H18A H 0.5541 0.8758 0.9250 0.039 Uiso 1 1 calc R
C19 C 0.6409(2) 0.76716(19) 0.99234(17) 0.0310(5) Uani 1 1 d .
C20 C 0.6332(3) 0.8001(2) 1.0672(2) 0.0434(7) Uani 1 1 d .
H20A H 0.5945 0.8577 1.0705 0.052 Uiso 1 1 calc R
C21 C 0.6802(3) 0.7506(2) 1.1343(2) 0.0481(8) Uani 1 1 d .
H21A H 0.6753 0.7743 1.1836 0.058 Uiso 1 1 calc R
C22 C 0.7364(3) 0.6639(2) 1.13077(19) 0.0426(7) Uani 1 1 d .
H22A H 0.7683 0.6288 1.1782 0.051 Uiso 1 1 calc R
C23 C 0.7453(2) 0.6299(2) 1.05965(17) 0.0339(6) Uani 1 1 d .
H23A H 0.7832 0.5713 1.0584 0.041 Uiso 1 1 calc R
C24 C 0.6990(2) 0.68070(18) 0.98762(16) 0.0267(5) Uani 1 1 d .
C25 C 0.77417(19) 0.55970(17) 0.90685(15) 0.0231(4) Uani 1 1 d .
C26 C 0.73492(19) 0.46765(17) 0.95207(15) 0.0240(5) Uani 1 1 d .
C27 C 0.6359(2) 0.45779(19) 0.99816(16) 0.0275(5) Uani 1 1 d .
H27A H 0.5950 0.5140 1.0025 0.033 Uiso 1 1 calc R
C28 C 0.5985(2) 0.3684(2) 1.03641(17) 0.0322(5) Uani 1 1 d .
H28A H 0.5317 0.3633 1.0661 0.039 Uiso 1 1 calc R
C29 C 0.6580(2) 0.2842(2) 1.03216(18) 0.0354(6) Uani 1 1 d .
H29A H 0.6315 0.2227 1.0593 0.042 Uiso 1 1 calc R
C30 C 0.7536(2) 0.2905(2) 0.98935(19) 0.0345(6) Uani 1 1 d .
H30A H 0.7935 0.2332 0.9870 0.041 Uiso 1 1 calc R
C31 C 0.7941(2) 0.38201(18) 0.94810(16) 0.0278(5) Uani 1 1 d .
C32 C 0.8919(2) 0.38949(19) 0.90143(18) 0.0320(5) Uani 1 1 d .
H32A H 0.9322 0.3325 0.8988 0.038 Uiso 1 1 calc R
C33 C 0.9291(2) 0.47706(19) 0.86011(17) 0.0290(5) Uani 1 1 d .
H33A H 0.9957 0.4803 0.8300 0.035 Uiso 1 1 calc R
C34 C 0.87044(18) 0.56372(17) 0.86114(15) 0.0235(4) Uani 1 1 d .
C35 C 1.05561(19) 0.64191(18) 0.76997(16) 0.0263(5) Uani 1 1 d .
C36 C 1.1292(2) 0.6541(2) 0.81952(19) 0.0358(6) Uani 1 1 d .
H36A H 1.1103 0.6838 0.8650 0.043 Uiso 1 1 calc R
C37 C 1.2291(2) 0.6230(3) 0.8026(2) 0.0473(8) Uani 1 1 d .
H37A H 1.2790 0.6325 0.8360 0.057 Uiso 1 1 calc R
C38 C 1.2571(2) 0.5780(2) 0.7374(2) 0.0452(8) Uani 1 1 d .
H38A H 1.3258 0.5558 0.7267 0.054 Uiso 1 1 calc R
C39 C 1.1852(2) 0.5655(2) 0.6878(2) 0.0397(7) Uani 1 1 d .
H39A H 1.2043 0.5345 0.6431 0.048 Uiso 1 1 calc R
C40 C 1.0851(2) 0.5984(2) 0.70339(18) 0.0319(5) Uani 1 1 d .
H40A H 1.0361 0.5912 0.6684 0.038 Uiso 1 1 calc R
C41 C 0.91694(19) 0.76555(18) 0.85322(16) 0.0259(5) Uani 1 1 d .
C42 C 0.8961(2) 0.8618(2) 0.81419(18) 0.0327(6) Uani 1 1 d .
H42A H 0.8799 0.8791 0.7578 0.039 Uiso 1 1 calc R
C43 C 0.8991(3) 0.9326(2) 0.8580(2) 0.0436(7) Uani 1 1 d .
H43A H 0.8864 0.9984 0.8309 0.052 Uiso 1 1 calc R
C44 C 0.9204(3) 0.9077(3) 0.9402(2) 0.0473(8) Uani 1 1 d .
H44A H 0.9228 0.9565 0.9697 0.057 Uiso 1 1 calc R
C45 C 0.9383(3) 0.8123(3) 0.9799(2) 0.0432(7) Uani 1 1 d .
H45A H 0.9509 0.7953 1.0373 0.052 Uiso 1 1 calc R
C46 C 0.9379(2) 0.7406(2) 0.93663(17) 0.0334(6) Uani 1 1 d .
H46A H 0.9519 0.6750 0.9638 0.040 Uiso 1 1 calc R
C47 C 0.58928(19) 0.7391(2) 0.67930(16) 0.0279(5) Uani 1 1 d .
C48 C 0.5971(2) 0.8387(2) 0.65103(17) 0.0325(6) Uani 1 1 d .
H48A H 0.6530 0.8688 0.6634 0.039 Uiso 1 1 calc R
C49 C 0.5245(2) 0.8947(2) 0.6051(2) 0.0438(7) Uani 1 1 d .
H49A H 0.5291 0.9629 0.5878 0.053 Uiso 1 1 calc R
C50 C 0.4450(3) 0.8503(3) 0.5844(2) 0.0546(10) Uani 1 1 d .
H50A H 0.3948 0.8882 0.5530 0.066 Uiso 1 1 calc R
C51 C 0.4386(3) 0.7514(3) 0.6093(2) 0.0539(9) Uani 1 1 d .
H51A H 0.3846 0.7213 0.5941 0.065 Uiso 1 1 calc R
C52 C 0.5102(2) 0.6952(2) 0.65641(19) 0.0393(7) Uani 1 1 d .
H52A H 0.5054 0.6270 0.6731 0.047 Uiso 1 1 calc R
C53 C 0.6583(2) 0.54449(18) 0.76193(15) 0.0259(5) Uani 1 1 d .
C54 C 0.7302(2) 0.4784(2) 0.73751(18) 0.0342(6) Uani 1 1 d .
H54A H 0.7939 0.4996 0.7068 0.041 Uiso 1 1 calc R
C55 C 0.7087(3) 0.3808(2) 0.7581(2) 0.0484(8) Uani 1 1 d .
H55A H 0.7579 0.3352 0.7419 0.058 Uiso 1 1 calc R
C56 C 0.6161(3) 0.3507(2) 0.8020(2) 0.0498(9) Uani 1 1 d .
H56A H 0.6020 0.2840 0.8163 0.060 Uiso 1 1 calc R
C57 C 0.5440(3) 0.4152(2) 0.8256(2) 0.0430(7) Uani 1 1 d .
H57A H 0.4801 0.3932 0.8554 0.052 Uiso 1 1 calc R
C58 C 0.5640(2) 0.5127(2) 0.80604(17) 0.0322(6) Uani 1 1 d .
H58A H 0.5141 0.5576 0.8225 0.039 Uiso 1 1 calc R
C121 C 0.9390(4) 0.7033(4) 0.3003(3) 0.0772(15) Uani 1 1 d .
F1 F 0.8424(4) 0.7111(4) 0.2838(3) 0.155(2) Uani 1 1 d .
F2 F 0.9899(5) 0.6306(3) 0.2760(3) 0.186(3) Uani 1 1 d .
F3 F 0.9335(2) 0.68093(18) 0.38236(17) 0.0739(7) Uani 1 1 d .
C1S C 0.3269(4) 0.9333(4) 0.2041(3) 0.0735(12) Uani 1 1 d .
H1SA H 0.2920 0.9962 0.2065 0.088 Uiso 1 1 calc R
H1SB H 0.2837 0.8816 0.2405 0.088 Uiso 1 1 calc R
C2S C 0.1967(5) 0.9479(8) 0.8216(4) 0.142(4) Uani 1 1 d .
H2SA H 0.1478 0.8963 0.8472 0.170 Uiso 1 1 calc R
H2SB H 0.1584 1.0042 0.7901 0.170 Uiso 1 1 calc R
C3S C 0.1537(4) 0.6872(4) 0.4667(3) 0.0833(16) Uani 1 1 d .
H3SA H 0.1217 0.7277 0.4181 0.100 Uiso 1 1 calc R
H3SB H 0.1250 0.7101 0.5172 0.100 Uiso 1 1 calc R
Cl1S Cl 0.44440(16) 0.92626(16) 0.24138(14) 0.1282(7) Uani 1 1 d .
Cl2S Cl 0.34155(12) 0.92138(9) 0.10099(9) 0.0806(3) Uani 1 1 d .
Cl3S Cl 0.28692(19) 0.9080(2) 0.75294(13) 0.1519(10) Uani 1 1 d .
Cl4S Cl 0.24852(18) 0.98088(12) 0.90158(11) 0.1159(6) Uani 1 1 d .
Cl5S Cl 0.28288(14) 0.7053(2) 0.44899(14) 0.1340(8) Uani 1 1 d .
Cl6S Cl 0.11945(17) 0.56918(12) 0.48150(11) 0.1169(7) Uani 1 1 d .

loop_
_atom_site_aniso_label
_atom_site_aniso_U_11
_atom_site_aniso_U_22
_atom_site_aniso_U_33
_atom_site_aniso_U_23
_atom_site_aniso_U_13
_atom_site_aniso_U_12
Pd1 0.01996(10) 0.02738(10) 0.01815(9) -0.00363(7) -0.00408(6) -0.00369(6)
P1 0.0204(3) 0.0244(3) 0.0210(3) -0.0030(2) -0.0039(2) -0.0028(2)
P2 0.0221(3) 0.0241(3) 0.0198(3) -0.0039(2) -0.0053(2) -0.0019(2)
S1 0.0553(5) 0.0484(4) 0.0311(4) -0.0141(3) -0.0062(3) -0.0040(4)
O1 0.085(2) 0.0543(15) 0.0383(13) -0.0102(11) -0.0058(13) 0.0124(14)
O2 0.0537(16) 0.071(2) 0.083(2) 0.0011(17) -0.0099(15) -0.0046(14)
O3 0.129(3) 0.106(3) 0.0353(15) -0.0296(16) -0.0088(17) -0.013(2)
O4 0.0389(12) 0.0638(16) 0.0548(15) 0.0151(12) -0.0122(11) -0.0242(11)
O5 0.0442(12) 0.0606(15) 0.0323(11) 0.0045(10) 0.0014(9) -0.0131(11)
N1 0.0249(10) 0.0360(11) 0.0220(10) -0.0068(8) -0.0055(8) -0.0032(8)
N2 0.0278(11) 0.0317(12) 0.0396(13) 0.0026(10) -0.0013(9) -0.0031(9)
C1 0.0235(11) 0.0271(12) 0.0226(11) -0.0039(9) -0.0021(9) -0.0042(9)
C2 0.0302(13) 0.0326(13) 0.0233(11) -0.0018(10) -0.0068(9) -0.0061(10)
C3 0.0272(12) 0.0301(13) 0.0340(13) -0.0030(10) -0.0072(10) -0.0064(10)
C4 0.0244(12) 0.0249(12) 0.0319(13) -0.0015(10) -0.0006(10) -0.0034(9)
C5 0.0294(12) 0.0314(13) 0.0228(11) -0.0039(10) -0.0009(9) -0.0029(10)
C6 0.0249(11) 0.0297(12) 0.0213(11) -0.0057(9) -0.0015(9) -0.0020(9)
C7 0.0286(12) 0.0350(13) 0.0192(11) -0.0053(9) -0.0049(9) -0.0024(10)
C8 0.0261(12) 0.0483(16) 0.0231(12) -0.0107(11) -0.0042(9) -0.0078(11)
C9 0.0376(15) 0.0493(17) 0.0311(14) -0.0119(12) -0.0055(11) -0.0096(13)
C10 0.0474(18) 0.061(2) 0.0465(18) -0.0229(16) -0.0019(14) -0.0207(16)
C11 0.0349(16) 0.092(3) 0.0429(18) -0.0314(19) -0.0069(13) -0.0158(17)
C12 0.0371(17) 0.085(3) 0.0413(18) -0.0132(17) -0.0192(14) -0.0046(17)
C13 0.0378(15) 0.058(2) 0.0345(15) -0.0091(14) -0.0130(12) -0.0042(14)
C14 0.053(2) 0.140(5) 0.075(3) -0.059(3) -0.020(2) -0.021(3)
C15 0.0239(11) 0.0206(11) 0.0241(11) -0.0038(9) -0.0013(9) -0.0031(8)
C16 0.0226(11) 0.0218(11) 0.0232(11) -0.0041(9) -0.0017(8) -0.0030(8)
C17 0.0296(12) 0.0221(11) 0.0317(13) -0.0025(10) -0.0034(10) -0.0008(9)
C18 0.0372(14) 0.0233(12) 0.0372(14) -0.0087(10) -0.0015(11) 0.0011(10)
C19 0.0379(14) 0.0258(12) 0.0303(13) -0.0098(10) 0.0011(10) -0.0060(10)
C20 0.059(2) 0.0345(15) 0.0405(16) -0.0204(13) 0.0009(14) -0.0025(14)
C21 0.073(2) 0.0437(17) 0.0325(15) -0.0191(13) -0.0019(15) -0.0085(16)
C22 0.062(2) 0.0394(16) 0.0288(14) -0.0086(12) -0.0111(13) -0.0075(14)
C23 0.0447(16) 0.0308(13) 0.0274(13) -0.0073(10) -0.0074(11) -0.0033(11)
C24 0.0312(12) 0.0236(11) 0.0258(12) -0.0069(9) -0.0018(9) -0.0050(9)
C25 0.0282(12) 0.0223(11) 0.0195(10) -0.0042(8) -0.0066(9) -0.0009(9)
C26 0.0286(12) 0.0233(11) 0.0201(10) -0.0038(9) -0.0054(9) -0.0019(9)
C27 0.0296(12) 0.0257(12) 0.0269(12) -0.0057(9) -0.0031(9) -0.0019(9)
C28 0.0338(13) 0.0311(13) 0.0299(13) -0.0032(10) -0.0031(10) -0.0063(11)
C29 0.0441(16) 0.0238(12) 0.0354(14) -0.0003(10) -0.0050(12) -0.0069(11)
C30 0.0411(15) 0.0230(12) 0.0371(14) -0.0020(11) -0.0070(12) 0.0001(11)
C31 0.0329(13) 0.0235(12) 0.0264(12) -0.0033(9) -0.0072(10) 0.0005(10)
C32 0.0351(14) 0.0247(12) 0.0346(14) -0.0055(10) -0.0047(11) 0.0051(10)
C33 0.0276(12) 0.0281(12) 0.0299(13) -0.0059(10) -0.0019(10) 0.0019(10)
C34 0.0265(11) 0.0240(11) 0.0208(11) -0.0055(9) -0.0062(9) -0.0010(9)
C35 0.0221(11) 0.0260(12) 0.0283(12) -0.0002(9) -0.0059(9) -0.0018(9)
C36 0.0320(14) 0.0388(15) 0.0380(15) -0.0075(12) -0.0126(11) -0.0024(11)
C37 0.0289(14) 0.055(2) 0.057(2) -0.0050(16) -0.0196(14) -0.0027(13)
C38 0.0232(13) 0.0472(18) 0.058(2) -0.0018(15) -0.0010(13) 0.0019(12)
C39 0.0358(15) 0.0397(16) 0.0381(15) -0.0042(12) 0.0028(12) 0.0031(12)
C40 0.0270(12) 0.0357(14) 0.0323(13) -0.0073(11) -0.0029(10) -0.0008(10)
C41 0.0275(12) 0.0274(12) 0.0246(11) -0.0078(9) -0.0060(9) -0.0028(9)
C42 0.0354(14) 0.0283(13) 0.0340(14) -0.0065(11) -0.0058(11) 0.0000(10)
C43 0.0456(17) 0.0291(14) 0.058(2) -0.0148(14) -0.0043(15) -0.0002(12)
C44 0.0461(18) 0.0487(18) 0.059(2) -0.0341(17) -0.0096(15) -0.0005(14)
C45 0.0452(17) 0.0558(19) 0.0369(16) -0.0232(14) -0.0134(13) 0.0016(14)
C46 0.0379(14) 0.0362(14) 0.0277(13) -0.0083(11) -0.0098(11) 0.0001(11)
C47 0.0215(11) 0.0352(13) 0.0240(11) -0.0006(10) -0.0047(9) -0.0011(9)
C48 0.0279(13) 0.0345(14) 0.0298(13) 0.0021(11) -0.0028(10) -0.0026(10)
C49 0.0356(15) 0.0440(17) 0.0399(16) 0.0090(13) -0.0026(12) 0.0045(13)
C50 0.0308(15) 0.069(2) 0.050(2) 0.0141(17) -0.0129(14) 0.0030(15)
C51 0.0312(15) 0.070(2) 0.054(2) 0.0063(17) -0.0195(14) -0.0115(15)
C52 0.0317(14) 0.0458(17) 0.0379(15) 0.0010(13) -0.0123(12) -0.0108(12)
C53 0.0314(12) 0.0249(12) 0.0224(11) -0.0050(9) -0.0066(9) -0.0040(9)
C54 0.0401(15) 0.0347(14) 0.0308(13) -0.0122(11) -0.0091(11) 0.0024(11)
C55 0.066(2) 0.0348(16) 0.0522(19) -0.0200(14) -0.0231(17) 0.0084(15)
C56 0.077(3) 0.0268(14) 0.0504(19) -0.0068(13) -0.0242(18) -0.0101(15)
C57 0.0552(19) 0.0395(16) 0.0359(15) -0.0039(12) -0.0112(13) -0.0213(14)
C58 0.0380(14) 0.0329(14) 0.0270(12) -0.0062(10) -0.0057(10) -0.0098(11)
C121 0.098(4) 0.077(3) 0.070(3) -0.045(2) 0.014(3) -0.037(3)
F1 0.130(3) 0.237(6) 0.117(3) -0.047(3) -0.021(3) -0.114(4)
F2 0.315(7) 0.082(2) 0.156(4) -0.088(3) 0.146(4) -0.094(3)
F3 0.0907(19) 0.0504(13) 0.0698(16) -0.0109(11) 0.0229(14) -0.0057(12)
C1S 0.073(3) 0.071(3) 0.080(3) -0.025(2) -0.012(2) 0.002(2)
C2S 0.077(4) 0.264(11) 0.066(4) -0.020(5) -0.021(3) 0.062(5)
C3S 0.091(4) 0.092(4) 0.072(3) -0.035(3) -0.024(3) 0.039(3)
Cl1S 0.1249(14) 0.1346(15) 0.1445(16) -0.0508(13) -0.0824(13) 0.0501(12)
Cl2S 0.1050(10) 0.0624(7) 0.0784(8) -0.0249(6) -0.0161(7) 0.0077(6)
Cl3S 0.1559(18) 0.230(3) 0.0983(12) -0.0948(16) -0.0552(13) 0.0801(18)
Cl4S 0.1806(19) 0.0875(10) 0.0946(11) -0.0486(9) -0.0316(11) 0.0184(11)
Cl5S 0.0824(10) 0.219(2) 0.1210(14) -0.0791(16) -0.0312(10) 0.0313(13)
Cl6S 0.1825(18) 0.0818(9) 0.1052(11) -0.0422(9) -0.0728(12) 0.0438(11)

loop_
_atom_type_symbol
_atom_type_description
_atom_type_scat_dispersion_real
_atom_type_scat_dispersion_imag
_atom_type_scat_source
C C 0.0033 0.0016 'International Tables Vol C Tables 4.2.6.8 and 6.1.1.4'
H H 0.0000 0.0000 'International Tables Vol C Tables 4.2.6.8 and 6.1.1.4'
N N 0.0061 0.0033 'International Tables Vol C Tables 4.2.6.8 and 6.1.1.4'
O O 0.0106 0.0060 'International Tables Vol C Tables 4.2.6.8 and 6.1.1.4'
F F 0.0171 0.0103 'International Tables Vol C Tables 4.2.6.8 and 6.1.1.4'
P P 0.1023 0.0942 'International Tables Vol C Tables 4.2.6.8 and 6.1.1.4'
S S 0.1246 0.1234 'International Tables Vol C Tables 4.2.6.8 and 6.1.1.4'
Pd Pd -0.9988 1.0072 'International Tables Vol C Tables 4.2.6.8 and 6.1.1.4'
Cl Cl 0.1484 0.1585 'International Tables Vol C Tables 4.2.6.8 and 6.1.1.4'

loop_
_geom_angle_atom_site_label_1
_geom_angle_atom_site_label_2
_geom_angle_atom_site_label_3
_geom_angle
C1 Pd1 N1 80.39(9)
C1 Pd1 P2 92.96(7)
N1 Pd1 P2 167.86(6)
C1 Pd1 P1 166.13(7)
N1 Pd1 P1 96.97(6)
P2 Pd1 P1 91.86(2)
C53 P1 C47 106.88(12)
C53 P1 C16 105.27(11)
C47 P1 C16 104.45(12)
C53 P1 Pd1 121.55(9)
C47 P1 Pd1 108.28(8)
C16 P1 Pd1 109.13(8)
C41 P2 C35 106.53(12)
C41 P2 C34 108.62(11)
C35 P2 C34 101.69(11)
C41 P2 Pd1 114.53(8)
C35 P2 Pd1 110.75(8)
C34 P2 Pd1 113.74(8)
O3 S1 O2 115.6(2)
O3 S1 O1 116.0(2)
O2 S1 O1 112.5(2)
O3 S1 C121 104.8(2)
O2 S1 C121 103.6(2)
O1 S1 C121 102.1(2)
C7 N1 C8 115.4(2)
C7 N1 Pd1 112.56(17)
C8 N1 Pd1 131.58(17)
O5 N2 O4 124.0(2)
O5 N2 C4 119.0(2)
O4 N2 C4 117.0(2)
C2 C1 C6 116.2(2)
C2 C1 Pd1 132.66(19)
C6 C1 Pd1 111.02(17)
C3 C2 C1 121.8(2)
C4 C3 C2 119.3(2)
C3 C4 C5 122.2(2)
C3 C4 N2 119.1(2)
C5 C4 N2 118.7(2)
C4 C5 C6 117.0(2)
C5 C6 C1 123.3(2)
C5 C6 C7 119.5(2)
C1 C6 C7 117.1(2)
N1 C7 C6 118.9(2)
C9 C8 C13 120.3(3)
C9 C8 N1 118.2(3)
C13 C8 N1 121.2(3)
C8 C9 C10 119.6(3)
C9 C10 C11 121.3(4)
C12 C11 C10 118.1(3)
C12 C11 C14 121.4(4)
C10 C11 C14 120.4(4)
C11 C12 C13 121.7(3)
C8 C13 C12 118.8(3)
C16 C15 C24 120.1(2)
C16 C15 C25 121.8(2)
C24 C15 C25 118.1(2)
C15 C16 C17 119.6(2)
C15 C16 P1 120.74(18)
C17 C16 P1 119.52(18)
C18 C17 C16 120.9(2)
C17 C18 C19 121.0(2)
C18 C19 C20 121.6(3)
C18 C19 C24 119.1(2)
C20 C19 C24 119.3(3)
C21 C20 C19 121.2(3)
C20 C21 C22 119.9(3)
C23 C22 C21 120.5(3)
C22 C23 C24 121.1(3)
C23 C24 C19 117.9(2)
C23 C24 C15 122.7(2)
C19 C24 C15 119.3(2)
C34 C25 C26 119.5(2)
C34 C25 C15 121.4(2)
C26 C25 C15 119.2(2)
C31 C26 C27 117.8(2)
C31 C26 C25 119.6(2)
C27 C26 C25 122.6(2)
C28 C27 C26 121.0(2)
C27 C28 C29 120.7(3)
C30 C29 C28 120.2(3)
C29 C30 C31 120.5(3)
C32 C31 C26 119.0(2)
C32 C31 C30 121.1(2)
C26 C31 C30 119.8(2)
C33 C32 C31 120.9(2)
C32 C33 C34 121.2(2)
C25 C34 C33 119.7(2)
C25 C34 P2 122.56(18)
C33 C34 P2 117.43(19)
C40 C35 C36 118.9(2)
C40 C35 P2 118.74(19)
C36 C35 P2 122.3(2)
C37 C36 C35 120.3(3)
C36 C37 C38 120.4(3)
C39 C38 C37 120.1(3)
C38 C39 C40 119.8(3)
C39 C40 C35 120.6(3)
C42 C41 C46 119.7(2)
C42 C41 P2 118.5(2)
C46 C41 P2 121.7(2)
C43 C42 C41 119.8(3)
C44 C43 C42 120.3(3)
C43 C44 C45 120.1(3)
C44 C45 C46 120.4(3)
C45 C46 C41 119.6(3)
C48 C47 C52 118.9(2)
C48 C47 P1 118.1(2)
C52 C47 P1 122.8(2)
C49 C48 C47 120.9(3)
C48 C49 C50 119.5(3)
C51 C50 C49 120.1(3)
C50 C51 C52 120.6(3)
C51 C52 C47 119.9(3)
C54 C53 C58 119.7(3)
C54 C53 P1 120.1(2)
C58 C53 P1 120.2(2)
C53 C54 C55 119.8(3)
C56 C55 C54 119.8(3)
C57 C56 C55 121.1(3)
C56 C57 C58 120.1(3)
C57 C58 C53 119.6(3)
F3 C121 F2 105.7(5)
F3 C121 F1 105.0(4)
F2 C121 F1 112.2(5)
F3 C121 S1 113.0(3)
F2 C121 S1 110.5(3)
F1 C121 S1 110.2(4)
Cl1S C1S Cl2S 110.7(3)
Cl3S C2S Cl4S 112.9(4)
Cl5S C3S Cl6S 115.4(3)

loop_
_geom_bond_atom_site_label_1
_geom_bond_atom_site_label_2
_geom_bond_distance
Pd1 C1 2.069(2)
Pd1 N1 2.134(2)
Pd1 P2 2.2670(6)
Pd1 P1 2.3643(6)
P1 C53 1.813(3)
P1 C47 1.821(3)
P1 C16 1.844(2)
P2 C41 1.809(3)
P2 C35 1.824(3)
P2 C34 1.839(2)
S1 O3 1.415(3)
S1 O2 1.419(3)
S1 O1 1.430(3)
S1 C121 1.824(5)
O4 N2 1.232(3)
O5 N2 1.220(3)
N1 C7 1.286(3)
N1 C8 1.439(3)
N2 C4 1.461(3)
C1 C2 1.393(3)
C1 C6 1.409(3)
C2 C3 1.389(4)
C3 C4 1.379(4)
C4 C5 1.380(4)
C5 C6 1.398(3)
C6 C7 1.446(3)
C8 C9 1.379(4)
C8 C13 1.382(4)
C9 C10 1.384(4)
C10 C11 1.387(6)
C11 C12 1.374(6)
C11 C14 1.516(5)
C12 C13 1.398(4)
C15 C16 1.386(3)
C15 C24 1.435(3)
C15 C25 1.498(3)
C16 C17 1.419(3)
C17 C18 1.374(4)
C18 C19 1.405(4)
C19 C20 1.418(4)
C19 C24 1.424(4)
C20 C21 1.356(5)
C21 C22 1.412(5)
C22 C23 1.367(4)
C23 C24 1.419(4)
C25 C34 1.388(3)
C25 C26 1.435(3)
C26 C31 1.419(3)
C26 C27 1.421(4)
C27 C28 1.371(4)
C28 C29 1.404(4)
C29 C30 1.360(4)
C30 C31 1.422(4)
C31 C32 1.410(4)
C32 C33 1.359(4)
C33 C34 1.419(3)
C35 C40 1.393(4)
C35 C36 1.397(4)
C36 C37 1.380(4)
C37 C38 1.385(5)
C38 C39 1.383(5)
C39 C40 1.387(4)
C41 C42 1.392(4)
C41 C46 1.392(4)
C42 C43 1.389(4)
C43 C44 1.376(5)
C44 C45 1.378(5)
C45 C46 1.390(4)
C47 C48 1.391(4)
C47 C52 1.396(4)
C48 C49 1.386(4)
C49 C50 1.387(5)
C50 C51 1.377(6)
C51 C52 1.386(4)
C53 C54 1.388(4)
C53 C58 1.401(4)
C54 C55 1.392(4)
C55 C56 1.375(6)
C56 C57 1.369(5)
C57 C58 1.387(4)
C121 F3 1.303(6)
C121 F2 1.317(6)
C121 F1 1.333(7)
C1S Cl1S 1.734(5)
C1S Cl2S 1.736(5)
C2S Cl3S 1.703(7)
C2S Cl4S 1.741(8)
C3S Cl5S 1.722(6)
C3S Cl6S 1.729(6)
